data_9001653
loop_
_publ_author_name
'Ni, Y.'
'Hughes, J. M.'
'Mariano, A. N.'

_publ_section_title
;
 Crystal chemistry of the monazite and xenotime structures
 Gd(PO4)
;
_journal_name_full 'American Mineralogist'
_journal_page_first 21
_journal_page_last 26
_journal_volume 80
_journal_year 1995
_chemical_formula_sum 'Gd O4 P'
_chemical_name_mineral Monazite
_space_group_IT_number 14
_symmetry_space_group_name_Hall '-P 2yn'
_symmetry_space_group_name_H-M 'P 1 21/n 1'
_cell_angle_alpha 90
_cell_angle_beta 103.976
_cell_angle_gamma 90
_cell_length_a 6.6435
_cell_length_b 6.8414
_cell_length_c 6.3281
_cell_formula_units_Z 4
_cell_volume 279.103
_database_code_amcsd 0001705
_exptl_crystal_density_diffrn 6.002
_cod_original_formula_sum 'Gd P O4'
_cod_database_code 9001653

loop_
_space_group_symop_operation_xyz
x,y,z
1/2+x,1/2-y,1/2+z
1/2-x,1/2+y,1/2-z
-x,-y,-z

loop_
_atom_site_label
_atom_site_fract_x
_atom_site_fract_y
_atom_site_fract_z
_atom_site_U_iso_or_equiv
Gd 0.28150 0.15529 0.09695 0.00388
P 0.30310 0.16120 0.61310 0.00481
O1 0.25390 0.00130 0.43850 0.01013
O2 0.38370 0.33460 0.50240 0.00836
O3 0.47290 0.10160 0.81260 0.00785
O4 0.11870 0.21380 0.71310 0.00849

loop_
_cod_related_entry_id
_cod_related_entry_database
_cod_related_entry_code
1 AMCSD 0001705
